data_7150466
loop_
_publ_author_name
'Camiolo, Salvatore'
'Gale, Philip A.'
'Hursthouse, Michael B.'
'Light, Mark E.'

_publ_section_title
;
 Nitrophenyl derivatives of pyrrole 2,5-diamides: structural behaviour,
 anion binding and colour change signalled deprotonationElectronic
 supplementary information (ESI) available: 1H NMR, 13C NMR and mass
 spectra for compounds 2 and 3, NMR anion titration profiles in
 DMSO-d6--0.5% water. See http://www.rsc.org/suppdata/ob/b2/b210848h/
;
_journal_issue 4
_journal_name_full 'Organic &amp;  Biomolecular Chemistry'
_journal_page_first 741
_journal_paper_doi 10.1039/b210848h
_journal_volume 1
_journal_year 2003
_chemical_formula_sum 'C62 H90 Cl N9 O10'
_chemical_formula_weight 1156.88
_chemical_name_systematic
; 
? 
;
_space_group_IT_number 2
_symmetry_cell_setting triclinic
_symmetry_space_group_name_Hall '-P 1'
_symmetry_space_group_name_H-M 'P -1'
_atom_sites_solution_hydrogens geom
_atom_sites_solution_primary direct
_atom_sites_solution_secondary difmap
_audit_creation_method SHELXL-97
_cell_angle_alpha 73.042(5)
_cell_angle_beta 74.733(5)
_cell_angle_gamma 68.046(5)
_cell_formula_units_Z 2
_cell_length_a 13.408(5)
_cell_length_b 15.847(5)
_cell_length_c 17.023(5)
_cell_measurement_temperature 120(2)
_cell_volume 3159.9(18)
_computing_structure_refinement 'SHELXL-97 (Sheldrick, 1997)'
_computing_structure_solution 'SHELXS-97 (Sheldrick, 1990)'
_diffrn_ambient_temperature 120(2)
_diffrn_measured_fraction_theta_full 0.780
_diffrn_measured_fraction_theta_max 0.780
_diffrn_measurement_device_type 'Bruker Nonius Kappa CCD'
_diffrn_measurement_method '\f and \w scans to fill the asymmetric unit'
_diffrn_radiation_monochromator graphite
_diffrn_radiation_source 'Bruker Nonius FR591 Rotating anode'
_diffrn_radiation_type MoK\a
_diffrn_radiation_wavelength 0.71069
_diffrn_reflns_av_R_equivalents 0.2915
_diffrn_reflns_av_sigmaI/netI 0.7011
_diffrn_reflns_limit_h_max 15
_diffrn_reflns_limit_h_min -15
_diffrn_reflns_limit_k_max 18
_diffrn_reflns_limit_k_min -18
_diffrn_reflns_limit_l_max 18
_diffrn_reflns_limit_l_min -17
_diffrn_reflns_number 19191
_diffrn_reflns_theta_full 25.02
_diffrn_reflns_theta_max 25.02
_diffrn_reflns_theta_min 3.07
_exptl_absorpt_coefficient_mu 0.123
_exptl_absorpt_correction_T_max 0.9988
_exptl_absorpt_correction_T_min 0.9926
_exptl_crystal_density_diffrn 1.216
_exptl_crystal_density_method 'not measured'
_exptl_crystal_F_000 1244
_exptl_crystal_size_max 0.06
_exptl_crystal_size_mid 0.04
_exptl_crystal_size_min 0.01
_refine_diff_density_max 0.646
_refine_diff_density_min -0.278
_refine_diff_density_rms 0.063
_refine_ls_extinction_coef 0.0015(5)
_refine_ls_extinction_expression Fc^*^=kFc[1+0.001xFc^2^\l^3^/sin(2\q)]^-1/4^
_refine_ls_extinction_method SHELXL
_refine_ls_goodness_of_fit_ref 0.830
_refine_ls_hydrogen_treatment mixed
_refine_ls_matrix_type full
_refine_ls_number_parameters 700
_refine_ls_number_reflns 8690
_refine_ls_number_restraints 378
_refine_ls_restrained_S_all 0.816
_refine_ls_R_factor_all 0.4834
_refine_ls_R_factor_gt 0.1330
_refine_ls_shift/su_max 0.080
_refine_ls_shift/su_mean 0.004
_refine_ls_structure_factor_coef Fsqd
_refine_ls_weighting_details 'calc w=1/[\s^2^(Fo^2^)+(0.0634P)^2^+0.0000P] where P=(Fo^2^+2Fc^2^)/3'
_refine_ls_weighting_scheme calc
_refine_ls_wR_factor_gt 0.1941
_refine_ls_wR_factor_ref 0.2967
_reflns_number_gt 1664
_reflns_number_total 8690
_reflns_threshold_expression >2sigma(I)
_cod_data_source_file b210848h.txt
_cod_data_source_block compound3_cl
_cod_depositor_comments
;
The following automatic conversions were performed:
'_symmetry_cell_setting' value 'Triclinic' changed to 'triclinic'
according to '/home/saulius/struct/CIF-dictionaries/cif_core.dic'
dictionary named 'cif_core.dic' version 2.4.1 from 2010-06-29.

Automatic conversion script
Id: cif_fix_enum 1527 2010-12-29 10:47:43Z saulius 
;
_cod_original_sg_symbol_H-M P-1
_cod_database_code 7150466

loop_
_symmetry_equiv_pos_as_xyz
'x, y, z'
'-x, -y, -z'

loop_
_atom_site_label
_atom_site_type_symbol
_atom_site_fract_x
_atom_site_fract_y
_atom_site_fract_z
_atom_site_U_iso_or_equiv
_atom_site_adp_type
_atom_site_occupancy
_atom_site_symmetry_multiplicity
_atom_site_calc_flag
_atom_site_refinement_flags
_atom_site_disorder_assembly
_atom_site_disorder_group
Cl1 Cl 0.4148(4) 0.6478(3) 0.1889(3) 0.0765(15) Uani 1 1 d U . .
O1 O 0.0534(10) 0.3343(9) 0.2169(8) 0.093(4) Uani 1 1 d . . .
O2 O -0.0660(9) 0.4568(8) 0.1563(7) 0.077(4) Uani 1 1 d . . .
O3 O -0.0118(11) 0.7557(9) 0.0811(8) 0.096(5) Uani 1 1 d . . .
O4 O 0.1313(11) 0.7688(8) 0.1067(9) 0.090(5) Uani 1 1 d . . .
O5 O 0.3580(7) 0.2970(7) 0.2800(6) 0.060(3) Uani 1 1 d . . .
O6 O 0.7712(7) 0.4187(6) 0.3443(6) 0.051(3) Uani 1 1 d . . .
O7 O 0.5347(10) 0.8639(7) 0.1167(8) 0.078(4) Uani 1 1 d . . .
O8 O 0.6360(9) 0.9271(9) 0.1471(9) 0.095(4) Uani 1 1 d . . .
O9 O 0.9387(10) 0.7339(8) 0.2853(7) 0.076(4) Uani 1 1 d . . .
O10 O 0.9478(9) 0.5917(8) 0.3521(7) 0.075(4) Uani 1 1 d . . .
N1 N 0.0167(12) 0.4184(11) 0.1888(9) 0.064(4) Uani 1 1 d . . .
N2 N 0.0759(16) 0.7226(11) 0.1083(10) 0.091(6) Uani 1 1 d . . .
N3 N 0.3400(8) 0.4534(7) 0.2398(7) 0.047(3) Uani 1 1 d . . .
H3 H 0.3732 0.4930 0.2370 0.057 Uiso 1 1 calc R . .
N4 N 0.5297(9) 0.4191(7) 0.2922(7) 0.044(3) Uani 1 1 d . . .
N5 N 0.6455(9) 0.5345(7) 0.2721(7) 0.043(3) Uani 1 1 d . . .
H5 H 0.5855 0.5470 0.2531 0.051 Uiso 1 1 calc R . .
N6 N 0.6053(12) 0.8590(9) 0.1494(9) 0.068(4) Uani 1 1 d . . .
N7 N 0.9070(10) 0.6661(12) 0.3067(9) 0.058(4) Uani 1 1 d . . .
C1 C 0.1807(8) 0.4350(5) 0.2158(6) 0.058(5) Uani 1 1 d GU . .
H1 H 0.2053 0.3702 0.2399 0.070 Uiso 1 1 calc R . .
C2 C 0.0832(7) 0.4741(6) 0.1851(6) 0.054(4) Uani 1 1 d GU . .
C3 C 0.0472(6) 0.5689(7) 0.1498(6) 0.051(4) Uani 1 1 d GU . .
H3A H -0.0194 0.5956 0.1288 0.061 Uiso 1 1 calc R . .
C4 C 0.1087(8) 0.6245(5) 0.1454(6) 0.057(5) Uani 1 1 d GU . .
C5 C 0.2062(7) 0.5853(6) 0.1761(6) 0.044(4) Uani 1 1 d GU . .
H5A H 0.2482 0.6233 0.1730 0.053 Uiso 1 1 calc R . .
C6 C 0.2422(6) 0.4905(7) 0.2113(6) 0.050(4) Uani 1 1 d GU . .
C7 C 0.3918(13) 0.3609(12) 0.2722(10) 0.053(5) Uani 1 1 d U . .
C8 C 0.4978(12) 0.3432(11) 0.2982(9) 0.050(4) Uani 1 1 d U . .
C9 C 0.5796(11) 0.2602(9) 0.3208(8) 0.039(4) Uani 1 1 d U . .
C10 C 0.6656(11) 0.2847(9) 0.3339(8) 0.043(4) Uani 1 1 d U . .
C11 C 0.6321(12) 0.3815(10) 0.3111(9) 0.045(4) Uani 1 1 d U . .
C12 C 0.6911(12) 0.4433(10) 0.3122(10) 0.045(4) Uani 1 1 d U . .
C13 C 0.6845(7) 0.6096(6) 0.2584(6) 0.044(4) Uani 1 1 d GU . .
C14 C 0.6297(6) 0.6955(7) 0.2128(6) 0.053(4) Uani 1 1 d GU . .
H14 H 0.5678 0.7024 0.1913 0.063 Uiso 1 1 calc R . .
C15 C 0.6654(7) 0.7714(5) 0.1986(5) 0.053(4) Uani 1 1 d GU . .
C16 C 0.7559(8) 0.7614(6) 0.2300(6) 0.055(5) Uani 1 1 d GU . .
H16 H 0.7803 0.8132 0.2203 0.066 Uiso 1 1 calc R . .
C17 C 0.8107(6) 0.6755(7) 0.2756(6) 0.046(4) Uani 1 1 d GU . .
C18 C 0.7751(7) 0.5996(5) 0.2898(5) 0.051(4) Uani 1 1 d GU . .
H18 H 0.8125 0.5409 0.3210 0.062 Uiso 1 1 calc R . .
C19 C 0.5861(8) 0.1611(5) 0.3272(6) 0.047(4) Uani 1 1 d GU . .
C20 C 0.5050(6) 0.1260(6) 0.3791(6) 0.055(4) Uani 1 1 d GU . .
H20 H 0.4431 0.1653 0.4085 0.066 Uiso 1 1 calc R . .
C21 C 0.5143(7) 0.0335(7) 0.3879(5) 0.060(5) Uani 1 1 d GU . .
H21 H 0.4589 0.0095 0.4233 0.071 Uiso 1 1 calc R . .
C22 C 0.6048(8) -0.0239(5) 0.3448(6) 0.060(5) Uani 1 1 d GU . .
H22 H 0.6112 -0.0871 0.3508 0.072 Uiso 1 1 calc R . .
C23 C 0.6859(7) 0.0112(6) 0.2930(6) 0.061(5) Uani 1 1 d GU . .
H23 H 0.7478 -0.0281 0.2635 0.074 Uiso 1 1 calc R . .
C24 C 0.6766(7) 0.1037(6) 0.2841(5) 0.047(4) Uani 1 1 d GU . .
H24 H 0.7320 0.1277 0.2487 0.056 Uiso 1 1 calc R . .
C25 C 0.7700(6) 0.2162(6) 0.3559(6) 0.036(4) Uani 1 1 d GU . .
C26 C 0.7701(6) 0.1382(7) 0.4200(5) 0.051(4) Uani 1 1 d GU . .
H26 H 0.7030 0.1306 0.4516 0.061 Uiso 1 1 calc R . .
C27 C 0.8684(8) 0.0713(5) 0.4379(5) 0.055(4) Uani 1 1 d GU . .
H27 H 0.8685 0.0180 0.4817 0.066 Uiso 1 1 calc R . .
C28 C 0.9667(6) 0.0825(6) 0.3917(6) 0.068(5) Uani 1 1 d GU . .
H28 H 1.0339 0.0368 0.4039 0.081 Uiso 1 1 calc R . .
C29 C 0.9666(6) 0.1605(7) 0.3276(6) 0.063(5) Uani 1 1 d GU . .
H29 H 1.0337 0.1682 0.2960 0.076 Uiso 1 1 calc R . .
C30 C 0.8683(8) 0.2274(5) 0.3097(5) 0.053(4) Uani 1 1 d GU . .
H30 H 0.8682 0.2808 0.2660 0.064 Uiso 1 1 calc R . .
N8 N 0.5213(10) 0.2177(8) 0.0653(8) 0.055(4) Uani 1 1 d . . .
C31 C 0.4715(11) 0.1599(9) 0.1418(9) 0.048(4) Uani 1 1 d U . .
H31A H 0.5311 0.1179 0.1729 0.058 Uiso 1 1 calc R . .
H31B H 0.4204 0.2029 0.1776 0.058 Uiso 1 1 calc R . .
C32 C 0.4115(11) 0.1012(9) 0.1328(9) 0.046(4) Uani 1 1 d U . .
H32A H 0.3465 0.1422 0.1074 0.055 Uiso 1 1 calc R . .
H32B H 0.4594 0.0597 0.0947 0.055 Uiso 1 1 calc R . .
C33 C 0.3764(11) 0.0439(9) 0.2136(9) 0.059(5) Uani 1 1 d U . .
H33A H 0.4408 0.0073 0.2410 0.071 Uiso 1 1 calc R . .
H33B H 0.3487 -0.0007 0.2028 0.071 Uiso 1 1 calc R . .
C34 C 0.2891(12) 0.0992(11) 0.2727(10) 0.075(5) Uani 1 1 d U . .
H34A H 0.2223 0.1309 0.2486 0.113 Uiso 1 1 calc R . .
H34B H 0.3143 0.1456 0.2820 0.113 Uiso 1 1 calc R . .
H34C H 0.2741 0.0571 0.3260 0.113 Uiso 1 1 calc R . .
C35 C 0.6097(11) 0.1573(10) 0.0100(10) 0.058(4) Uani 1 1 d U . .
H35A H 0.6292 0.1973 -0.0444 0.070 Uiso 1 1 calc R . .
H35B H 0.5811 0.1131 -0.0005 0.070 Uiso 1 1 calc R . .
C36 C 0.7133(11) 0.1020(10) 0.0494(9) 0.056(4) Uani 1 1 d U . .
H36A H 0.7419 0.1464 0.0594 0.068 Uiso 1 1 calc R . .
H36B H 0.6933 0.0628 0.1040 0.068 Uiso 1 1 calc R . .
C37 C 0.8030(13) 0.0400(11) -0.0047(11) 0.080(5) Uani 1 1 d U . .
H37A H 0.8659 0.0060 0.0248 0.096 Uiso 1 1 calc R . .
H37B H 0.8278 0.0799 -0.0572 0.096 Uiso 1 1 calc R . .
C38 C 0.767(3) -0.032(2) -0.027(2) 0.276(17) Uani 1 1 d U . .
H38A H 0.7482 -0.0754 0.0246 0.414 Uiso 1 1 calc R . .
H38B H 0.8272 -0.0671 -0.0640 0.414 Uiso 1 1 calc R . .
H38C H 0.7034 0.0006 -0.0544 0.414 Uiso 1 1 calc R . .
C39 C 0.5613(12) 0.2802(10) 0.0927(9) 0.057(5) Uani 1 1 d U . .
H39A H 0.4995 0.3176 0.1281 0.068 Uiso 1 1 calc R . .
H39B H 0.6175 0.2405 0.1276 0.068 Uiso 1 1 calc R . .
C40 C 0.6090(12) 0.3459(10) 0.0229(9) 0.060(5) Uani 1 1 d U . .
H40A H 0.5528 0.3885 -0.0111 0.072 Uiso 1 1 calc R . .
H40B H 0.6705 0.3098 -0.0137 0.072 Uiso 1 1 calc R . .
C41 C 0.6500(12) 0.4035(10) 0.0597(10) 0.066(5) Uani 1 1 d U . .
H41A H 0.6674 0.4544 0.0146 0.079 Uiso 1 1 calc R . .
H41B H 0.5907 0.4322 0.1022 0.079 Uiso 1 1 calc R . .
C42 C 0.7517(12) 0.3442(10) 0.0998(10) 0.072(5) Uani 1 1 d U . .
H42A H 0.7313 0.3023 0.1515 0.108 Uiso 1 1 calc R . .
H42B H 0.7822 0.3852 0.1124 0.108 Uiso 1 1 calc R . .
H42C H 0.8064 0.3075 0.0612 0.108 Uiso 1 1 calc R . .
C43 C 0.4374(12) 0.2747(10) 0.0114(10) 0.068(5) Uani 1 1 d U . .
H43A H 0.4154 0.2318 -0.0074 0.081 Uiso 1 1 calc R . .
H43B H 0.4719 0.3111 -0.0389 0.081 Uiso 1 1 calc R . .
C44 C 0.3327(11) 0.3433(10) 0.0517(9) 0.059(5) Uani 1 1 d U . .
H44A H 0.3022 0.3094 0.1058 0.071 Uiso 1 1 calc R . .
H44B H 0.3519 0.3928 0.0628 0.071 Uiso 1 1 calc R . .
C45 C 0.2455(13) 0.3883(11) -0.0052(11) 0.079(6) Uani 1 1 d U . .
H45A H 0.2807 0.4072 -0.0634 0.095 Uiso 1 1 calc R . .
H45B H 0.1913 0.4449 0.0127 0.095 Uiso 1 1 calc R . .
N9 N 0.7986(9) 0.3028(8) 0.5779(8) 0.047(3) Uani 1 1 d . . .
C46 C 0.1863(14) 0.3184(11) -0.0011(11) 0.102(7) Uani 1 1 d U . .
H46A H 0.2402 0.2616 -0.0173 0.152 Uiso 1 1 calc R . .
H46B H 0.1335 0.3472 -0.0394 0.152 Uiso 1 1 calc R . .
H46C H 0.1479 0.3025 0.0559 0.152 Uiso 1 1 calc R . .
C47 C 0.8991(10) 0.2683(9) 0.5143(9) 0.043(4) Uani 1 1 d U . .
H47A H 0.8962 0.3174 0.4625 0.052 Uiso 1 1 calc R . .
H47B H 0.8950 0.2131 0.5008 0.052 Uiso 1 1 calc R . .
C48 C 1.0097(10) 0.2419(9) 0.5401(9) 0.051(4) Uani 1 1 d U . .
H48A H 1.0182 0.2975 0.5494 0.061 Uiso 1 1 calc R . .
H48B H 1.0134 0.1944 0.5930 0.061 Uiso 1 1 calc R . .
C49 C 1.1023(10) 0.2032(9) 0.4718(9) 0.047(4) Uani 1 1 d U . .
H49A H 1.0886 0.1532 0.4569 0.057 Uiso 1 1 calc R . .
H49B H 1.1053 0.2534 0.4212 0.057 Uiso 1 1 calc R . .
C50 C 1.2104(11) 0.1649(10) 0.5030(10) 0.069(5) Uani 1 1 d U . .
H50A H 1.2200 0.2128 0.5232 0.104 Uiso 1 1 calc R . .
H50B H 1.2703 0.1469 0.4573 0.104 Uiso 1 1 calc R . .
H50C H 1.2105 0.1102 0.5486 0.104 Uiso 1 1 calc R . .
C51 C 0.7897(11) 0.3959(9) 0.5902(8) 0.046(4) Uani 1 1 d U . .
H51A H 0.8533 0.3881 0.6140 0.055 Uiso 1 1 calc R . .
H51B H 0.7232 0.4165 0.6315 0.055 Uiso 1 1 calc R . .
C52 C 0.7847(11) 0.4737(9) 0.5091(9) 0.052(4) Uani 1 1 d U . .
H52A H 0.8561 0.4598 0.4712 0.063 Uiso 1 1 calc R . .
H52B H 0.7285 0.4760 0.4800 0.063 Uiso 1 1 calc R . .
C53 C 0.7572(11) 0.5664(9) 0.5309(9) 0.051(4) Uani 1 1 d U . .
H53A H 0.6880 0.5772 0.5716 0.062 Uiso 1 1 calc R . .
H53B H 0.7445 0.6160 0.4799 0.062 Uiso 1 1 calc R . .
C54 C 0.8453(11) 0.5753(9) 0.5679(9) 0.059(5) Uani 1 1 d U . .
H54A H 0.8623 0.5240 0.6163 0.088 Uiso 1 1 calc R . .
H54B H 0.8181 0.6349 0.5853 0.088 Uiso 1 1 calc R . .
H54C H 0.9115 0.5728 0.5257 0.088 Uiso 1 1 calc R . .
C55 C 0.7042(11) 0.3075(10) 0.5439(9) 0.053(4) Uani 1 1 d U . .
H55A H 0.7084 0.2431 0.5465 0.063 Uiso 1 1 calc R . .
H55B H 0.7126 0.3394 0.4843 0.063 Uiso 1 1 calc R . .
C56 C 0.5906(11) 0.3571(10) 0.5873(10) 0.061(5) Uani 1 1 d U . .
H56A H 0.5821 0.3285 0.6477 0.073 Uiso 1 1 calc R . .
H56B H 0.5821 0.4234 0.5806 0.073 Uiso 1 1 calc R . .
C57 C 0.5023(11) 0.3500(10) 0.5504(9) 0.055(5) Uani 1 1 d U . .
H57A H 0.5183 0.3703 0.4890 0.066 Uiso 1 1 calc R . .
H57B H 0.4312 0.3939 0.5705 0.066 Uiso 1 1 calc R . .
C58 C 0.4916(12) 0.2528(10) 0.5717(9) 0.065(5) Uani 1 1 d U . .
H58A H 0.5572 0.2108 0.5444 0.097 Uiso 1 1 calc R . .
H58B H 0.4274 0.2562 0.5520 0.097 Uiso 1 1 calc R . .
H58C H 0.4831 0.2291 0.6322 0.097 Uiso 1 1 calc R . .
C59 C 0.8042(12) 0.2375(10) 0.6623(10) 0.061(5) Uani 1 1 d U . .
H59A H 0.8658 0.2386 0.6833 0.073 Uiso 1 1 calc R . .
H59B H 0.7365 0.2627 0.7007 0.073 Uiso 1 1 calc R . .
C60 C 0.8181(12) 0.1372(9) 0.6674(9) 0.057(5) Uani 1 1 d U . .
H60A H 0.7501 0.1332 0.6583 0.068 Uiso 1 1 calc R . .
H60B H 0.8780 0.1136 0.6228 0.068 Uiso 1 1 calc R . .
C61 C 0.8435(12) 0.0775(11) 0.7506(10) 0.074(5) Uani 1 1 d U . .
H61A H 0.8376 0.0155 0.7561 0.089 Uiso 1 1 calc R . .
H61B H 0.7887 0.1061 0.7952 0.089 Uiso 1 1 calc R . .
C62 C 0.9579(12) 0.0649(10) 0.7628(10) 0.074(5) Uani 1 1 d U . .
H62A H 1.0129 0.0320 0.7216 0.112 Uiso 1 1 calc R . .
H62B H 0.9688 0.0285 0.8191 0.112 Uiso 1 1 calc R . .
H62C H 0.9652 0.1261 0.7555 0.112 Uiso 1 1 calc R . .

loop_
_atom_site_aniso_label
_atom_site_aniso_U_11
_atom_site_aniso_U_22
_atom_site_aniso_U_33
_atom_site_aniso_U_23
_atom_site_aniso_U_13
_atom_site_aniso_U_12
Cl1 0.0770(17) 0.0776(17) 0.0760(17) -0.0170(10) -0.0136(10) -0.0255(10)
O1 0.085(10) 0.074(9) 0.135(13) -0.014(9) -0.048(9) -0.029(8)
O2 0.063(9) 0.106(10) 0.069(9) -0.009(7) -0.028(7) -0.033(8)
O3 0.086(10) 0.092(10) 0.105(12) 0.004(8) -0.047(9) -0.022(8)
O4 0.106(12) 0.050(9) 0.109(12) -0.021(8) -0.019(9) -0.016(8)
O5 0.055(7) 0.051(7) 0.074(9) -0.010(6) -0.010(6) -0.021(6)
O6 0.051(7) 0.047(7) 0.066(8) -0.004(5) -0.029(6) -0.022(6)
O7 0.097(10) 0.063(8) 0.090(11) 0.003(7) -0.061(8) -0.028(7)
O8 0.085(10) 0.073(9) 0.144(14) -0.022(9) -0.043(8) -0.028(8)
O9 0.109(11) 0.073(9) 0.071(10) -0.017(7) -0.023(7) -0.050(8)
O10 0.066(9) 0.075(9) 0.084(10) 0.005(7) -0.048(7) -0.017(7)
N1 0.068(11) 0.063(11) 0.070(12) -0.005(9) -0.031(9) -0.024(10)
N2 0.119(18) 0.071(14) 0.068(13) -0.017(10) -0.034(12) 0.000(12)
N3 0.027(7) 0.037(8) 0.085(10) -0.018(7) -0.006(7) -0.017(6)
N4 0.046(8) 0.039(8) 0.045(9) -0.010(6) -0.004(6) -0.015(7)
N5 0.045(8) 0.039(8) 0.054(9) -0.015(7) -0.016(6) -0.016(7)
N6 0.079(13) 0.052(11) 0.061(12) -0.012(9) -0.011(9) -0.010(9)
N7 0.051(10) 0.076(12) 0.060(12) -0.034(10) 0.000(8) -0.026(10)
C1 0.055(6) 0.059(6) 0.060(6) -0.011(4) -0.013(4) -0.017(4)
C2 0.053(6) 0.056(6) 0.057(6) -0.011(4) -0.016(4) -0.020(4)
C3 0.050(6) 0.055(6) 0.054(6) -0.018(4) -0.016(4) -0.014(4)
C4 0.055(6) 0.056(6) 0.062(6) -0.013(4) -0.009(4) -0.021(5)
C5 0.042(6) 0.042(6) 0.044(6) -0.009(4) -0.006(4) -0.013(4)
C6 0.050(6) 0.053(6) 0.049(6) -0.014(4) -0.014(4) -0.013(4)
C7 0.053(6) 0.053(6) 0.048(6) -0.012(4) -0.005(4) -0.015(5)
C8 0.047(6) 0.053(6) 0.049(6) -0.013(4) -0.012(4) -0.012(4)
C9 0.038(5) 0.036(5) 0.041(6) -0.004(4) -0.007(4) -0.013(4)
C10 0.041(6) 0.046(6) 0.040(6) -0.006(4) -0.014(4) -0.009(4)
C11 0.047(6) 0.045(6) 0.043(6) -0.012(4) -0.008(4) -0.015(4)
C12 0.044(6) 0.048(6) 0.046(6) -0.011(4) -0.010(4) -0.016(4)
C13 0.043(6) 0.045(6) 0.041(6) -0.009(4) -0.005(4) -0.014(4)
C14 0.055(6) 0.052(6) 0.051(6) -0.012(4) -0.013(4) -0.015(4)
C15 0.053(6) 0.052(6) 0.049(6) -0.009(4) -0.006(4) -0.017(4)
C16 0.060(6) 0.052(6) 0.053(6) -0.014(4) -0.009(4) -0.018(4)
C17 0.045(6) 0.049(6) 0.044(6) -0.009(4) -0.012(4) -0.015(4)
C18 0.052(6) 0.052(6) 0.047(6) -0.012(4) -0.009(4) -0.013(4)
C19 0.048(6) 0.050(6) 0.046(6) -0.012(4) -0.013(4) -0.016(4)
C20 0.057(6) 0.056(6) 0.050(6) -0.013(4) -0.013(4) -0.014(4)
C21 0.065(6) 0.061(6) 0.058(6) -0.014(4) -0.017(4) -0.022(4)
C22 0.064(6) 0.062(6) 0.060(6) -0.013(4) -0.020(4) -0.022(4)
C23 0.060(6) 0.062(6) 0.062(6) -0.014(4) -0.011(4) -0.019(4)
C24 0.049(6) 0.045(6) 0.043(6) -0.010(4) -0.008(4) -0.011(4)
C25 0.037(5) 0.037(5) 0.038(6) -0.010(4) -0.009(4) -0.012(4)
C26 0.053(6) 0.052(6) 0.052(6) -0.014(4) -0.012(4) -0.017(4)
C27 0.057(6) 0.058(6) 0.053(6) -0.012(4) -0.017(4) -0.016(4)
C28 0.072(7) 0.067(6) 0.068(7) -0.023(4) -0.017(4) -0.016(5)
C29 0.066(6) 0.063(6) 0.060(6) -0.017(4) -0.012(4) -0.018(4)
C30 0.055(6) 0.050(6) 0.054(6) -0.011(4) -0.014(4) -0.014(4)
N8 0.059(9) 0.058(9) 0.054(10) -0.015(8) -0.024(7) -0.013(8)
C31 0.046(6) 0.048(6) 0.050(6) -0.010(4) -0.015(4) -0.012(4)
C32 0.050(6) 0.045(6) 0.047(6) -0.009(4) -0.011(4) -0.018(4)
C33 0.060(6) 0.059(6) 0.063(6) -0.017(4) -0.013(4) -0.020(4)
C34 0.076(7) 0.076(7) 0.080(7) -0.017(5) -0.014(5) -0.029(5)
C35 0.056(6) 0.058(6) 0.062(6) -0.015(4) -0.013(4) -0.017(4)
C36 0.056(6) 0.058(6) 0.059(6) -0.014(4) -0.011(4) -0.021(4)
C37 0.083(7) 0.078(7) 0.081(7) -0.019(5) -0.008(5) -0.032(5)
C38 0.275(18) 0.275(18) 0.275(18) -0.058(6) -0.045(6) -0.088(7)
C39 0.061(6) 0.056(6) 0.055(6) -0.013(4) -0.008(4) -0.022(4)
C40 0.062(6) 0.062(6) 0.061(6) -0.017(4) -0.012(4) -0.023(4)
C41 0.070(6) 0.066(6) 0.068(7) -0.015(4) -0.012(4) -0.027(5)
C42 0.072(7) 0.075(7) 0.071(7) -0.014(5) -0.015(5) -0.025(5)
C43 0.067(6) 0.068(6) 0.068(7) -0.013(4) -0.012(5) -0.023(5)
C44 0.058(6) 0.061(6) 0.061(6) -0.016(4) -0.010(4) -0.019(4)
C45 0.079(7) 0.078(7) 0.077(7) -0.017(5) -0.012(5) -0.023(5)
N9 0.037(8) 0.047(8) 0.061(10) -0.022(7) -0.015(7) -0.006(6)
C46 0.102(8) 0.101(8) 0.101(8) -0.022(5) -0.018(5) -0.031(5)
C47 0.043(6) 0.044(6) 0.043(6) -0.012(4) -0.008(4) -0.011(4)
C48 0.051(6) 0.051(6) 0.051(6) -0.012(4) -0.010(4) -0.017(4)
C49 0.048(6) 0.048(6) 0.053(6) -0.012(4) -0.014(4) -0.019(4)
C50 0.068(6) 0.070(6) 0.072(7) -0.015(4) -0.014(4) -0.024(5)
C51 0.048(6) 0.045(6) 0.048(6) -0.010(4) -0.009(4) -0.018(4)
C52 0.052(6) 0.054(6) 0.052(6) -0.013(4) -0.011(4) -0.015(4)
C53 0.054(6) 0.048(6) 0.054(6) -0.010(4) -0.007(4) -0.020(4)
C54 0.060(6) 0.058(6) 0.061(6) -0.011(4) -0.013(4) -0.022(4)
C55 0.054(6) 0.053(6) 0.052(6) -0.012(4) -0.007(4) -0.018(4)
C56 0.064(6) 0.059(6) 0.059(6) -0.016(4) -0.005(4) -0.020(4)
C57 0.052(6) 0.058(6) 0.053(6) -0.013(4) -0.009(4) -0.015(4)
C58 0.063(6) 0.066(6) 0.065(7) -0.016(4) -0.011(4) -0.019(4)
C59 0.059(6) 0.063(6) 0.059(6) -0.016(4) -0.010(4) -0.017(4)
C60 0.057(6) 0.059(6) 0.051(6) -0.010(4) -0.012(4) -0.015(4)
C61 0.073(7) 0.072(7) 0.071(7) -0.012(5) -0.010(4) -0.021(5)
C62 0.077(7) 0.077(7) 0.070(7) -0.015(5) -0.017(5) -0.024(5)

loop_
_atom_type_symbol
_atom_type_description
_atom_type_scat_dispersion_real
_atom_type_scat_dispersion_imag
_atom_type_scat_source
C C 0.0033 0.0016 'International Tables Vol C Tables 4.2.6.8 and 6.1.1.4'
H H 0.0000 0.0000 'International Tables Vol C Tables 4.2.6.8 and 6.1.1.4'
N N 0.0061 0.0033 'International Tables Vol C Tables 4.2.6.8 and 6.1.1.4'
O O 0.0106 0.0060 'International Tables Vol C Tables 4.2.6.8 and 6.1.1.4'
Cl Cl 0.1484 0.1585 'International Tables Vol C Tables 4.2.6.8 and 6.1.1.4'

loop_
_geom_angle_atom_site_label_1
_geom_angle_atom_site_label_2
_geom_angle_atom_site_label_3
_geom_angle
_geom_angle_site_symmetry_1
_geom_angle_site_symmetry_3
_geom_angle_publ_flag
O1 N1 O2 124.9(14) . . ?
O1 N1 C2 116.6(13) . . ?
O2 N1 C2 118.1(13) . . ?
O4 N2 O3 123.6(18) . . ?
O4 N2 C4 120.1(17) . . ?
O3 N2 C4 116.3(17) . . ?
C7 N3 C6 127.2(11) . . ?
C11 N4 C8 105.1(11) . . ?
C12 N5 C13 127.3(11) . . ?
O7 N6 O8 125.5(15) . . ?
O7 N6 C15 121.5(14) . . ?
O8 N6 C15 113.0(14) . . ?
O10 N7 O9 126.0(14) . . ?
O10 N7 C17 117.1(13) . . ?
O9 N7 C17 116.8(15) . . ?
C2 C1 C6 120.0 . . ?
C3 C2 C1 120.0 . . ?
C3 C2 N1 118.4(9) . . ?
C1 C2 N1 121.6(9) . . ?
C2 C3 C4 120.0 . . ?
C5 C4 C3 120.0 . . ?
C5 C4 N2 117.8(11) . . ?
C3 C4 N2 122.2(11) . . ?
C4 C5 C6 120.0 . . ?
N3 C6 C5 118.7(8) . . ?
N3 C6 C1 121.3(8) . . ?
C5 C6 C1 120.0 . . ?
O5 C7 N3 125.1(15) . . ?
O5 C7 C8 120.9(15) . . ?
N3 C7 C8 114.0(14) . . ?
C9 C8 N4 110.7(12) . . ?
C9 C8 C7 130.5(14) . . ?
N4 C8 C7 118.5(14) . . ?
C8 C9 C10 106.7(12) . . ?
C8 C9 C19 129.6(12) . . ?
C10 C9 C19 123.7(11) . . ?
C11 C10 C9 104.5(12) . . ?
C11 C10 C25 131.0(12) . . ?
C9 C10 C25 124.0(12) . . ?
N4 C11 C10 112.8(12) . . ?
N4 C11 C12 119.8(13) . . ?
C10 C11 C12 127.2(14) . . ?
O6 C12 N5 122.2(13) . . ?
O6 C12 C11 125.1(14) . . ?
N5 C12 C11 112.8(13) . . ?
C14 C13 C18 120.0 . . ?
C14 C13 N5 118.4(8) . . ?
C18 C13 N5 121.6(8) . . ?
C13 C14 C15 120.0 . . ?
C14 C15 C16 120.0 . . ?
C14 C15 N6 117.3(10) . . ?
C16 C15 N6 122.7(10) . . ?
C17 C16 C15 120.0 . . ?
C18 C17 C16 120.0 . . ?
C18 C17 N7 120.9(10) . . ?
C16 C17 N7 119.1(10) . . ?
C17 C18 C13 120.0 . . ?
C20 C19 C24 120.0 . . ?
C20 C19 C9 120.4(8) . . ?
C24 C19 C9 119.6(8) . . ?
C19 C20 C21 120.0 . . ?
C22 C21 C20 120.0 . . ?
C21 C22 C23 120.0 . . ?
C24 C23 C22 120.0 . . ?
C23 C24 C19 120.0 . . ?
C26 C25 C30 120.0 . . ?
C26 C25 C10 120.0(9) . . ?
C30 C25 C10 119.9(9) . . ?
C25 C26 C27 120.0 . . ?
C28 C27 C26 120.0 . . ?
C27 C28 C29 120.0 . . ?
C28 C29 C30 120.0 . . ?
C29 C30 C25 120.0 . . ?
C43 N8 C35 103.6(12) . . ?
C43 N8 C31 109.4(11) . . ?
C35 N8 C31 111.7(11) . . ?
C43 N8 C39 110.3(11) . . ?
C35 N8 C39 113.0(11) . . ?
C31 N8 C39 108.8(11) . . ?
C32 C31 N8 120.2(12) . . ?
C33 C32 C31 112.4(12) . . ?
C32 C33 C34 114.3(12) . . ?
N8 C35 C36 112.3(12) . . ?
C37 C36 C35 113.2(13) . . ?
C36 C37 C38 114.0(17) . . ?
C40 C39 N8 115.3(12) . . ?
C39 C40 C41 109.9(13) . . ?
C42 C41 C40 112.8(12) . . ?
N8 C43 C44 116.3(13) . . ?
C45 C44 C43 111.6(13) . . ?
C44 C45 C46 110.7(13) . . ?
C55 N9 C59 110.8(11) . . ?
C55 N9 C51 112.4(10) . . ?
C59 N9 C51 106.1(11) . . ?
C55 N9 C47 105.3(11) . . ?
C59 N9 C47 111.5(10) . . ?
C51 N9 C47 110.9(10) . . ?
N9 C47 C48 116.3(12) . . ?
C49 C48 C47 110.1(12) . . ?
C50 C49 C48 109.5(12) . . ?
N9 C51 C52 114.3(11) . . ?
C53 C52 C51 109.5(12) . . ?
C52 C53 C54 114.8(12) . . ?
N9 C55 C56 116.4(12) . . ?
C57 C56 C55 110.6(12) . . ?
C56 C57 C58 114.9(12) . . ?
C60 C59 N9 117.4(12) . . ?
C61 C60 C59 111.2(13) . . ?
C60 C61 C62 112.7(13) . . ?

loop_
_geom_bond_atom_site_label_1
_geom_bond_atom_site_label_2
_geom_bond_distance
_geom_bond_site_symmetry_2
_geom_bond_publ_flag
O1 N1 1.229(14) . ?
O2 N1 1.236(14) . ?
O3 N2 1.249(17) . ?
O4 N2 1.213(17) . ?
O5 C7 1.217(15) . ?
O6 C12 1.214(15) . ?
O7 N6 1.188(15) . ?
O8 N6 1.279(15) . ?
O9 N7 1.224(13) . ?
O10 N7 1.223(14) . ?
N1 C2 1.451(14) . ?
N2 C4 1.440(17) . ?
N3 C7 1.381(17) . ?
N3 C6 1.375(12) . ?
N4 C11 1.361(15) . ?
N4 C8 1.389(16) . ?
N5 C12 1.383(16) . ?
N5 C13 1.409(11) . ?
N6 C15 1.455(14) . ?
N7 C17 1.462(14) . ?
C1 C2 1.3900 . ?
C1 C6 1.3900 . ?
C2 C3 1.3900 . ?
C3 C4 1.3900 . ?
C4 C5 1.3900 . ?
C5 C6 1.3900 . ?
C7 C8 1.501(18) . ?
C8 C9 1.389(17) . ?
C9 C10 1.431(16) . ?
C9 C19 1.512(14) . ?
C10 C11 1.392(16) . ?
C10 C25 1.477(14) . ?
C11 C12 1.477(17) . ?
C13 C14 1.3900 . ?
C13 C18 1.3900 . ?
C14 C15 1.3900 . ?
C15 C16 1.3900 . ?
C16 C17 1.3900 . ?
C17 C18 1.3900 . ?
C19 C20 1.3900 . ?
C19 C24 1.3900 . ?
C20 C21 1.3900 . ?
C21 C22 1.3900 . ?
C22 C23 1.3900 . ?
C23 C24 1.3900 . ?
C25 C26 1.3900 . ?
C25 C30 1.3900 . ?
C26 C27 1.3900 . ?
C27 C28 1.3900 . ?
C28 C29 1.3900 . ?
C29 C30 1.3900 . ?
N8 C43 1.491(16) . ?
N8 C35 1.516(17) . ?
N8 C31 1.512(15) . ?
N8 C39 1.512(16) . ?
C31 C32 1.497(15) . ?
C32 C33 1.479(16) . ?
C33 C34 1.510(17) . ?
C35 C36 1.544(17) . ?
C36 C37 1.524(18) . ?
C37 C38 1.56(3) . ?
C39 C40 1.509(17) . ?
C40 C41 1.555(17) . ?
C41 C42 1.538(18) . ?
C43 C44 1.552(18) . ?
C44 C45 1.544(18) . ?
C45 C46 1.565(19) . ?
N9 C55 1.493(15) . ?
N9 C59 1.507(16) . ?
N9 C51 1.508(14) . ?
N9 C47 1.521(15) . ?
C47 C48 1.530(16) . ?
C48 C49 1.535(17) . ?
C49 C50 1.519(17) . ?
C51 C52 1.558(16) . ?
C52 C53 1.507(16) . ?
C53 C54 1.544(16) . ?
C55 C56 1.528(17) . ?
C56 C57 1.529(17) . ?
C57 C58 1.530(16) . ?
C59 C60 1.510(16) . ?
C60 C61 1.499(17) . ?
C61 C62 1.534(17) . ?

loop_
_geom_hbond_atom_site_label_D
_geom_hbond_atom_site_label_H
_geom_hbond_atom_site_label_A
_geom_hbond_distance_DH
_geom_hbond_distance_HA
_geom_hbond_distance_DA
_geom_hbond_angle_DHA
_geom_hbond_site_symmetry_A
N3 H3 Cl1 0.88 2.57 3.398(11) 156.7 .
N5 H5 Cl1 0.88 2.56 3.388(12) 157.3 .
